data_7121686
loop_
_publ_author_name
'Zhu, Xin-Qi'
'Sun, Qing'
'Zhang, Zhi-Xin'
'Zhou, Bo'
'Xie, Pei-Xi'
'Shen, Wen-Bo'
'Lu, Xin'
'Zhou, Jin-Mei'
'Ye, Long-Wu'

_publ_section_title
;
 Zinc-catalyzed reaction of isoxazoles with thioynol ethers involving an
 unprecedented 1,2-sulfur migration.
;
_journal_issue 54
_journal_name_full 'Chemical communications (Cambridge, England)'
_journal_page_first 7435
_journal_page_last 7438
_journal_paper_doi 10.1039/c8cc03140a
_journal_volume 54
_journal_year 2018
_chemical_formula_moiety '0.5(C23 H26 F N O2 S), 0.5(C23 H25.55 F N O2 S)'
_chemical_formula_sum 'C23 H26 F N O2 S'
_chemical_formula_weight 399.51
_space_group_crystal_system triclinic
_space_group_IT_number 2
_space_group_name_Hall '-P 1'
_space_group_name_H-M_alt 'P -1'
_symmetry_space_group_name_Hall '-P 1'
_symmetry_space_group_name_H-M 'P -1'
_atom_sites_solution_hydrogens geom
_atom_sites_solution_primary direct
_audit_creation_date 2017-02-22
_audit_creation_method
;
Olex2 1.2
(compiled 2017.01.04 svn.r3372 for OlexSys, GUI svn.r5292)
;
_audit_update_record
;
2018-01-26 deposited with the CCDC.
2018-05-15 downloaded from the CCDC.
;
_cell_angle_alpha 91.534(4)
_cell_angle_beta 96.604(4)
_cell_angle_gamma 90.138(4)
_cell_formula_units_Z 4
_cell_length_a 8.7586(18)
_cell_length_b 12.203(3)
_cell_length_c 19.973(4)
_cell_measurement_reflns_used 4275
_cell_measurement_temperature 173(2)
_cell_measurement_theta_max 24.06
_cell_measurement_theta_min 2.34
_cell_volume 2119.8(8)
_computing_molecular_graphics 'Olex2 (Dolomanov et al., 2009)'
_computing_publication_material 'Olex2 (Dolomanov et al., 2009)'
_computing_structure_refinement 'ShelXL (Sheldrick, 2015)'
_computing_structure_solution 'ShelXS (Sheldrick, 2008)'
_diffrn_ambient_temperature 173.15
_diffrn_measured_fraction_theta_full 0.971
_diffrn_measured_fraction_theta_max 0.949
_diffrn_measurement_device_type 'CCD area detector'
_diffrn_measurement_method 'phi and omega scans'
_diffrn_radiation_monochromator graphite
_diffrn_radiation_type MoK\a
_diffrn_radiation_wavelength 0.71073
_diffrn_reflns_av_R_equivalents 0.0376
_diffrn_reflns_av_unetI/netI 0.0761
_diffrn_reflns_Laue_measured_fraction_full 0.971
_diffrn_reflns_Laue_measured_fraction_max 0.949
_diffrn_reflns_limit_h_max 11
_diffrn_reflns_limit_h_min -11
_diffrn_reflns_limit_k_max 15
_diffrn_reflns_limit_k_min -15
_diffrn_reflns_limit_l_max 25
_diffrn_reflns_limit_l_min -25
_diffrn_reflns_number 17771
_diffrn_reflns_point_group_measured_fraction_full 0.971
_diffrn_reflns_point_group_measured_fraction_max 0.949
_diffrn_reflns_theta_full 25.242
_diffrn_reflns_theta_max 27.484
_diffrn_reflns_theta_min 1.669
_exptl_absorpt_coefficient_mu 0.179
_exptl_absorpt_correction_type none
_exptl_crystal_colour colourless
_exptl_crystal_colour_primary colourless
_exptl_crystal_density_diffrn 1.252
_exptl_crystal_description block
_exptl_crystal_F_000 848
_exptl_crystal_recrystallization_method 'Re-crystallisation from solvent: ethyl acetate and hexane'
_exptl_crystal_size_max 0.5
_exptl_crystal_size_mid 0.5
_exptl_crystal_size_min 0.4
_refine_diff_density_max 1.357
_refine_diff_density_min -0.467
_refine_diff_density_rms 0.082
_refine_ls_extinction_method none
_refine_ls_goodness_of_fit_ref 1.081
_refine_ls_hydrogen_treatment constr
_refine_ls_matrix_type full
_refine_ls_number_parameters 589
_refine_ls_number_reflns 9239
_refine_ls_number_restraints 6
_refine_ls_restrained_S_all 1.081
_refine_ls_R_factor_all 0.1216
_refine_ls_R_factor_gt 0.0960
_refine_ls_shift/su_max 0.000
_refine_ls_shift/su_mean 0.000
_refine_ls_structure_factor_coef Fsqd
_refine_ls_weighting_details
;
 w=1/[\s^2^(Fo^2^)+(0.1191P)^2^+2.0376P]
 where P=(Fo^2^+2Fc^2^)/3
;
_refine_ls_weighting_scheme calc
_refine_ls_wR_factor_gt 0.2493
_refine_ls_wR_factor_ref 0.2668
_reflns_Friedel_coverage 0.000
_reflns_number_gt 6760
_reflns_number_total 9239
_reflns_threshold_expression 'I > 2\s(I)'
_cod_data_source_file c8cc03140a2.cif
_cod_data_source_block y1103m
_cod_depositor_comments 'Adding full bibliography for 7121686.cif.'
_cod_database_code 7121686
_shelxl_version_number 2013-2
_shelx_space_group_comment
;
The symmetry employed for this shelxl refinement is uniquely defined
by the following loop, which should always be used as a source of
symmetry information in preference to the above space-group names.
They are only intended as comments.
;
_olex2_refinement_description
;
1. Fixed Uiso
 At 1.2 times of:
  All C(H) groups, All C(H,H) groups, All N(H) groups
 At 1.5 times of:
  All C(H,H,H) groups
2. Uiso/Uaniso restraints and constraints
C27A \\sim C27: within 2A with sigma of 0.01 and sigma for terminal atoms of
0.02
3. Others
 Sof(C4A)=Sof(H4Aa)=Sof(H4Ab)=Sof(C5A)=Sof(H5Aa)=Sof(H5Ab)=1-FVAR(1)
 Sof(C4)=Sof(H4)=Sof(C5)=Sof(H5a)=Sof(H5b)=FVAR(1)
 Sof(C6A)=Sof(H6Aa)=Sof(H6Ab)=1-FVAR(2)
 Sof(C6)=Sof(H6a)=Sof(H6b)=FVAR(2)
 Sof(C28A)=Sof(H28c)=Sof(H28d)=Sof(C29A)=Sof(H29c)=Sof(H29d)=1-FVAR(3)
 Sof(C28)=Sof(H28a)=Sof(H28b)=Sof(C29)=Sof(H29a)=Sof(H29b)=FVAR(3)
 Sof(C27A)=Sof(H27c)=Sof(H27d)=1-FVAR(4)
 Sof(C27)=Sof(H27a)=Sof(H27b)=FVAR(4)
 Sof(C30A)=Sof(H30d)=Sof(H30e)=Sof(H30f)=1-FVAR(5)
 Sof(C30)=Sof(H30a)=Sof(H30b)=Sof(H30c)=FVAR(5)
 Sof(C7)=Sof(H7a)=Sof(H7b)=Sof(H7c)=1-FVAR(6)
 Sof(C7A)=Sof(H7Aa)=Sof(H7Ab)=Sof(H7Ac)=FVAR(6)
4.a Ternary CH refined with riding coordinates:
 C31(H31), C9(H9)
4.b Secondary CH2 refined with riding coordinates:
 C16(H16a,H16b), C32(H32a,H32b), C28(H28a,H28b), C5(H5a,H5b), C29(H29a,H29b),
 C6(H6a,H6b), C4A(H4Aa,H4Ab), C5A(H5Aa,H5Ab), C6A(H6Aa,H6Ab), C28A(H28c,H28d),
 C29A(H29c,H29d), C27(H27a,H27b), C27A(H27c,H27d)
4.c Aromatic/amide H refined with riding coordinates:
 N2(H2), N1(H1), C25(H25), C2(H2a), C19(H19), C39(H39), C35(H35), C45(H45),
 C11(H11), C15(H15), C38(H38), C12(H12), C36(H36), C23(H23), C41(H41), C20(H20),
  C14(H14), C22(H22), C21(H21), C44(H44), C43(H43), C42(H42), C4(H4)
4.d Idealised Me refined as rotating group:
 C17(H17a,H17b,H17c), C30(H30a,H30b,H30c), C33(H33a,H33b,H33c), C30A(H30d,H30e,
 H30f), C7A(H7Aa,H7Ab,H7Ac), C7(H7a,H7b,H7c)
;
_olex2_submission_special_instructions 'No special instructions were received'

loop_
_space_group_symop_operation_xyz
'x, y, z'
'-x, -y, -z'

loop_
_atom_site_label
_atom_site_type_symbol
_atom_site_fract_x
_atom_site_fract_y
_atom_site_fract_z
_atom_site_U_iso_or_equiv
_atom_site_adp_type
_atom_site_occupancy
_atom_site_site_symmetry_order
_atom_site_calc_flag
_atom_site_refinement_flags_posn
_atom_site_refinement_flags_adp
_atom_site_refinement_flags_occupancy
_atom_site_disorder_assembly
_atom_site_disorder_group
S2 S 0.26115(11) 1.04180(8) 0.70683(5) 0.0467(3) Uani 1 1 d . . . . .
S1 S 0.34605(10) 0.54341(8) 0.70949(5) 0.0453(3) Uani 1 1 d . . . . .
O1 O -0.0270(3) 0.5889(2) 0.80597(15) 0.0550(7) Uani 1 1 d . . . . .
O3 O 0.6826(3) 1.0903(2) 0.80288(15) 0.0560(7) Uani 1 1 d . . . . .
F2 F 0.9036(4) 0.6090(2) 0.52012(16) 0.0898(10) Uani 1 1 d . . . . .
N2 N 0.5762(3) 0.9328(2) 0.71472(15) 0.0389(7) Uani 1 1 d . . . . .
H2 H 0.5531 0.9980 0.7304 0.047 Uiso 1 1 calc R . . . .
F1 F -0.3937(4) 0.1124(3) 0.51830(17) 0.0927(10) Uani 1 1 d . . . . .
N1 N 0.0352(3) 0.4333(2) 0.71652(15) 0.0401(7) Uani 1 1 d . . . . .
H1 H 0.0664 0.4986 0.7321 0.048 Uiso 1 1 calc R . . . .
O4 O 0.4662(4) 0.7721(2) 0.67710(18) 0.0660(9) Uani 1 1 d . . . . .
O2 O 0.1265(3) 0.2733(2) 0.67864(18) 0.0674(9) Uani 1 1 d . . . . .
C24 C 0.7301(4) 0.9171(3) 0.70592(17) 0.0378(7) Uani 1 1 d . . . . .
C1AA C 0.4575(4) 0.8614(3) 0.70242(17) 0.0400(8) Uani 1 1 d . . . . .
C34 C 0.7706(4) 0.8338(3) 0.65640(18) 0.0393(8) Uani 1 1 d . . . . .
C1 C -0.1226(4) 0.4167(3) 0.70763(18) 0.0388(8) Uani 1 1 d . . . . .
C8 C 0.1481(4) 0.3616(3) 0.70423(18) 0.0402(8) Uani 1 1 d . . . . .
C25 C 0.8384(4) 0.9801(3) 0.74076(19) 0.0466(9) Uani 1 1 d . . . . .
H25 H 0.9416 0.9686 0.7320 0.056 Uiso 1 1 calc R . . . .
C10 C -0.1892(4) 0.3339(3) 0.65684(18) 0.0401(8) Uani 1 1 d . . . . .
C31 C 0.3054(4) 0.9015(3) 0.72498(18) 0.0411(8) Uani 1 1 d . . . . .
H31 H 0.2214 0.8553 0.7004 0.049 Uiso 1 1 calc R . . . .
C9 C 0.3119(4) 0.4020(3) 0.72749(18) 0.0408(8) Uani 1 1 d . . . . .
H9 H 0.3831 0.3566 0.7027 0.049 Uiso 1 1 calc R . . . .
C40 C 0.3012(4) 0.8857(3) 0.80016(18) 0.0422(8) Uani 1 1 d . . . . .
C2 C -0.2140(4) 0.4783(3) 0.74242(19) 0.0463(9) Uani 1 1 d . . . . .
H2A H -0.3217 0.4663 0.7331 0.056 Uiso 1 1 calc R . . . .
C26 C 0.8119(5) 1.0644(3) 0.7907(2) 0.0513(9) Uani 1 1 d . . . . .
C18 C 0.3554(4) 0.3853(3) 0.80154(18) 0.0408(8) Uani 1 1 d . . . . .
C3 C -0.1624(5) 0.5617(4) 0.7932(2) 0.0532(10) Uani 1 1 d . . . . .
C19 C 0.4316(5) 0.2910(3) 0.8215(2) 0.0515(9) Uani 1 1 d . . . . .
H19 H 0.4554 0.2384 0.7884 0.062 Uiso 1 1 calc R . . . .
C39 C 0.8868(4) 0.7601(3) 0.6747(2) 0.0489(9) Uani 1 1 d . . . . .
H39 H 0.9360 0.7617 0.7197 0.059 Uiso 1 1 calc R . . . .
C35 C 0.7016(5) 0.8311(3) 0.59113(19) 0.0486(9) Uani 1 1 d . . . . .
H35 H 0.6223 0.8817 0.5778 0.058 Uiso 1 1 calc R . . . .
C45 C 0.2377(5) 0.7930(4) 0.8211(2) 0.0535(10) Uani 1 1 d . . . . .
H45 H 0.1979 0.7387 0.7888 0.064 Uiso 1 1 calc R . . . .
C11 C -0.2974(4) 0.2604(3) 0.6741(2) 0.0519(10) Uani 1 1 d . . . . .
H11 H -0.3248 0.2619 0.7188 0.062 Uiso 1 1 calc R . . . .
C37 C 0.8607(6) 0.6846(4) 0.5652(2) 0.0594(12) Uani 1 1 d . . . . .
C15 C -0.1531(5) 0.3331(3) 0.5916(2) 0.0521(10) Uani 1 1 d . . . . .
H15 H -0.0801 0.3840 0.5788 0.063 Uiso 1 1 calc R . . . .
C13 C -0.3267(5) 0.1863(4) 0.5641(3) 0.0623(12) Uani 1 1 d . . . . .
C38 C 0.9318(5) 0.6847(4) 0.6288(2) 0.0580(11) Uani 1 1 d . . . . .
H38 H 1.0111 0.6338 0.6416 0.070 Uiso 1 1 calc R . . . .
C12 C -0.3656(5) 0.1856(4) 0.6280(3) 0.0622(12) Uani 1 1 d . . . . .
H12 H -0.4385 0.1343 0.6404 0.075 Uiso 1 1 calc R . . . .
C36 C 0.7467(6) 0.7551(4) 0.5446(2) 0.0601(11) Uani 1 1 d . . . . .
H36 H 0.6990 0.7526 0.4993 0.072 Uiso 1 1 calc R . . . .
C23 C 0.3233(5) 0.4604(4) 0.8503(2) 0.0597(11) Uani 1 1 d . . . . .
H23 H 0.2704 0.5257 0.8374 0.072 Uiso 1 1 calc R . . . .
C41 C 0.3576(6) 0.9641(4) 0.8470(2) 0.0645(12) Uani 1 1 d . . . . .
H41 H 0.4021 1.0295 0.8329 0.077 Uiso 1 1 calc R . . . .
C20 C 0.4734(6) 0.2720(4) 0.8878(2) 0.0635(12) Uani 1 1 d . . . . .
H20 H 0.5241 0.2058 0.9007 0.076 Uiso 1 1 calc R . . . .
C14 C -0.2229(6) 0.2585(4) 0.5447(2) 0.0622(12) Uani 1 1 d . . . . .
H14 H -0.1988 0.2575 0.4995 0.075 Uiso 1 1 calc R . . . .
C16 C 0.3130(5) 0.5397(4) 0.6184(2) 0.0584(11) Uani 1 1 d . . . . .
H16A H 0.2191 0.4959 0.6039 0.070 Uiso 1 1 calc R . . . .
H16B H 0.2947 0.6152 0.6025 0.070 Uiso 1 1 calc R . . . .
C22 C 0.3670(7) 0.4422(4) 0.9177(2) 0.0731(14) Uani 1 1 d . . . . .
H22 H 0.3444 0.4950 0.9510 0.088 Uiso 1 1 calc R . . . .
C21 C 0.4427(6) 0.3484(5) 0.9366(2) 0.0695(13) Uani 1 1 d . . . . .
H21 H 0.4739 0.3357 0.9829 0.083 Uiso 1 1 calc R . . . .
C32 C 0.2456(5) 1.0376(4) 0.6159(2) 0.0628(12) Uani 1 1 d . . . . .
H32A H 0.2530 1.1133 0.5998 0.075 Uiso 1 1 calc R . . . .
H32B H 0.3331 0.9955 0.6013 0.075 Uiso 1 1 calc R . . . .
C44 C 0.2301(6) 0.7765(5) 0.8883(3) 0.0718(13) Uani 1 1 d . . . . .
H44 H 0.1855 0.7111 0.9022 0.086 Uiso 1 1 calc R . . . .
C43 C 0.2864(7) 0.8538(5) 0.9350(2) 0.0754(14) Uani 1 1 d . . . . .
H43 H 0.2818 0.8423 0.9816 0.090 Uiso 1 1 calc R . . . .
C42 C 0.3497(7) 0.9481(5) 0.9147(2) 0.0796(16) Uani 1 1 d . . . . .
H42 H 0.3883 1.0026 0.9471 0.096 Uiso 1 1 calc R . . . .
C4 C -0.2747(16) 0.6330(13) 0.8201(8) 0.042(3) Uani 0.45(3) 1 d . . P A 1
H4 H -0.3640 0.6550 0.7922 0.050 Uiso 0.45(3) 1 calc R . P A 1
C17 C 0.4429(8) 0.4922(7) 0.5867(3) 0.107(2) Uani 1 1 d . . . . .
H17A H 0.4254 0.5014 0.5378 0.161 Uiso 1 1 calc GR . . . .
H17B H 0.4511 0.4140 0.5963 0.161 Uiso 1 1 calc GR . . . .
H17C H 0.5384 0.5297 0.6049 0.161 Uiso 1 1 calc GR . . . .
C30 C 0.973(4) 1.378(2) 0.9466(19) 0.077(6) Uani 0.51(10) 1 d . . P B 1
H30A H 0.8934 1.4250 0.9244 0.116 Uiso 0.51(10) 1 calc GR . P B 1
H30B H 1.0628 1.4230 0.9640 0.116 Uiso 0.51(10) 1 calc GR . P B 1
H30C H 0.9335 1.3410 0.9839 0.116 Uiso 0.51(10) 1 calc GR . P B 1
C28 C 0.8910(13) 1.2197(10) 0.8697(6) 0.049(3) Uani 0.514(19) 1 d . . P B 1
H28A H 0.8229 1.2565 0.8343 0.059 Uiso 0.514(19) 1 calc R . P B 1
H28B H 0.8295 1.2002 0.9063 0.059 Uiso 0.514(19) 1 calc R . P B 1
C33 C 0.1016(8) 0.9877(8) 0.5845(3) 0.119(3) Uani 1 1 d . . . . .
H33A H 0.1016 0.9845 0.5354 0.178 Uiso 1 1 calc GR . . . .
H33B H 0.0147 1.0318 0.5961 0.178 Uiso 1 1 calc GR . . . .
H33C H 0.0923 0.9133 0.6010 0.178 Uiso 1 1 calc GR . . . .
C5 C -0.2469(15) 0.6727(15) 0.8949(7) 0.059(4) Uani 0.45(3) 1 d . . P A 1
H5A H -0.1511 0.6440 0.9193 0.071 Uiso 0.45(3) 1 calc R . P A 1
H5B H -0.3356 0.6599 0.9203 0.071 Uiso 0.45(3) 1 calc R . P A 1
C29 C 1.0203(14) 1.2938(8) 0.8965(5) 0.060(3) Uani 0.514(19) 1 d . . P B 1
H29A H 1.0589 1.3317 0.8586 0.072 Uiso 0.514(19) 1 calc R . P B 1
H29B H 1.1053 1.2495 0.9185 0.072 Uiso 0.514(19) 1 calc R . P B 1
C6 C -0.317(2) 0.8029(10) 0.8881(7) 0.069(4) Uani 0.50(3) 1 d . . P A 2
H6A H -0.3965 0.7747 0.9149 0.083 Uiso 0.50(3) 1 calc R . P A 2
H6B H -0.3659 0.8409 0.8481 0.083 Uiso 0.50(3) 1 calc R . P A 2
C4A C -0.2934(16) 0.5926(17) 0.8379(8) 0.059(3) Uani 0.55(3) 1 d . . P A 2
H4AA H -0.3039 0.5387 0.8733 0.071 Uiso 0.55(3) 1 calc R . P A 2
H4AB H -0.3939 0.6035 0.8108 0.071 Uiso 0.55(3) 1 calc R . P A 2
C5A C -0.2077(18) 0.7188(16) 0.8714(8) 0.071(5) Uani 0.55(3) 1 d . . P A 2
H5AA H -0.1380 0.7032 0.9126 0.085 Uiso 0.55(3) 1 calc R . P A 2
H5AB H -0.1443 0.7486 0.8381 0.085 Uiso 0.55(3) 1 calc R . P A 2
C6A C -0.232(3) 0.7970(12) 0.8722(7) 0.080(5) Uani 0.50(3) 1 d . . P A 1
H6AA H -0.3125 0.8122 0.8347 0.096 Uiso 0.50(3) 1 calc R . P A 1
H6AB H -0.1305 0.8087 0.8563 0.096 Uiso 0.50(3) 1 calc R . P A 1
C28A C 0.9490(17) 1.1810(13) 0.8933(7) 0.067(4) Uani 0.486(19) 1 d . . P B 2
H28C H 0.8694 1.1508 0.9191 0.081 Uiso 0.486(19) 1 calc R . P B 2
H28D H 1.0525 1.1714 0.9180 0.081 Uiso 0.486(19) 1 calc R . P B 2
C29A C 0.920(2) 1.2902(14) 0.8741(7) 0.093(6) Uani 0.486(19) 1 d . . P B 2
H29C H 0.8215 1.2926 0.8442 0.112 Uiso 0.486(19) 1 calc R . P B 2
H29D H 1.0024 1.3153 0.8481 0.112 Uiso 0.486(19) 1 calc R . P B 2
C27 C 0.972(2) 1.100(2) 0.8357(10) 0.053(3) Uani 0.44(3) 1 d . U P B 1
H27A H 1.0554 1.1161 0.8080 0.064 Uiso 0.44(3) 1 calc R . P B 1
H27B H 1.0063 1.0460 0.8704 0.064 Uiso 0.44(3) 1 calc R . P B 1
C27A C 0.9364(16) 1.1343(13) 0.8181(8) 0.052(3) Uani 0.56(3) 1 d . U P B 2
H27C H 0.9359 1.1983 0.7886 0.063 Uiso 0.56(3) 1 calc R . P B 2
H27D H 1.0326 1.0939 0.8133 0.063 Uiso 0.56(3) 1 calc R . P B 2
C30A C 0.911(8) 1.370(3) 0.9363(15) 0.089(9) Uani 0.49(10) 1 d . . P B 2
H30D H 0.8954 1.4452 0.9207 0.133 Uiso 0.49(10) 1 calc GR . P B 2
H30E H 1.0065 1.3664 0.9667 0.133 Uiso 0.49(10) 1 calc GR . P B 2
H30F H 0.8242 1.3487 0.9603 0.133 Uiso 0.49(10) 1 calc GR . P B 2
C7A C -0.253(4) 0.886(2) 0.9415(13) 0.080(6) Uani 0.42(6) 1 d . . P A 1
H7AA H -0.3194 0.9476 0.9265 0.120 Uiso 0.42(6) 1 calc GR . P A 1
H7AB H -0.1519 0.9146 0.9604 0.120 Uiso 0.42(6) 1 calc GR . P A 1
H7AC H -0.2994 0.8464 0.9761 0.120 Uiso 0.42(6) 1 calc GR . P A 1
C7 C -0.194(4) 0.8725(15) 0.9303(8) 0.096(6) Uani 0.58(6) 1 d . . P A 2
H7A H -0.0925 0.8428 0.9251 0.144 Uiso 0.58(6) 1 calc GR . P A 2
H7B H -0.2118 0.8713 0.9779 0.144 Uiso 0.58(6) 1 calc GR . P A 2
H7C H -0.2001 0.9482 0.9150 0.144 Uiso 0.58(6) 1 calc GR . P A 2

loop_
_atom_site_aniso_label
_atom_site_aniso_U_11
_atom_site_aniso_U_22
_atom_site_aniso_U_33
_atom_site_aniso_U_23
_atom_site_aniso_U_13
_atom_site_aniso_U_12
S2 0.0393(5) 0.0515(6) 0.0506(5) 0.0042(4) 0.0098(4) 0.0082(4)
S1 0.0365(5) 0.0488(5) 0.0504(5) 0.0020(4) 0.0049(4) -0.0059(4)
O1 0.0461(15) 0.0507(16) 0.0661(18) -0.0123(14) -0.0001(13) -0.0039(12)
O3 0.0520(16) 0.0536(16) 0.0645(18) -0.0124(14) 0.0179(13) 0.0065(13)
F2 0.112(2) 0.0732(19) 0.092(2) -0.0316(16) 0.0567(19) 0.0039(17)
N2 0.0328(14) 0.0371(15) 0.0469(16) -0.0049(13) 0.0055(12) 0.0092(12)
F1 0.094(2) 0.0756(19) 0.096(2) -0.0282(17) -0.0374(18) -0.0139(16)
N1 0.0312(14) 0.0382(15) 0.0510(17) -0.0063(13) 0.0077(12) -0.0070(12)
O4 0.0660(19) 0.0385(15) 0.099(2) -0.0153(16) 0.0376(18) -0.0063(13)
O2 0.0523(17) 0.0397(15) 0.103(3) -0.0182(16) -0.0168(16) 0.0029(13)
C24 0.0349(17) 0.0413(19) 0.0379(17) 0.0029(15) 0.0061(14) 0.0116(14)
C1AA 0.0430(19) 0.0400(19) 0.0385(18) -0.0008(15) 0.0110(15) 0.0026(15)
C34 0.0353(17) 0.0411(19) 0.0433(19) 0.0021(15) 0.0119(14) 0.0074(14)
C1 0.0313(16) 0.0417(19) 0.0435(18) 0.0054(15) 0.0046(14) -0.0076(14)
C8 0.0379(18) 0.0357(18) 0.0460(19) 0.0017(16) 0.0001(15) -0.0027(14)
C25 0.0322(17) 0.054(2) 0.054(2) -0.0040(18) 0.0077(16) 0.0103(16)
C10 0.0305(16) 0.0411(19) 0.048(2) 0.0040(16) -0.0013(14) -0.0051(14)
C31 0.0321(17) 0.048(2) 0.0435(19) -0.0044(16) 0.0058(14) -0.0035(15)
C9 0.0324(17) 0.045(2) 0.0453(19) -0.0007(16) 0.0078(14) -0.0001(14)
C40 0.0342(17) 0.053(2) 0.0401(18) -0.0020(16) 0.0084(14) 0.0019(15)
C2 0.0325(17) 0.056(2) 0.050(2) -0.0036(18) 0.0052(15) -0.0062(16)
C26 0.049(2) 0.056(2) 0.050(2) -0.0083(19) 0.0135(18) -0.0016(18)
C18 0.0301(16) 0.045(2) 0.0461(19) -0.0045(16) 0.0022(14) -0.0016(14)
C3 0.044(2) 0.060(3) 0.055(2) -0.006(2) 0.0010(17) 0.0077(18)
C19 0.045(2) 0.051(2) 0.058(2) -0.0050(19) 0.0039(18) 0.0037(17)
C39 0.047(2) 0.051(2) 0.051(2) 0.0052(18) 0.0128(17) 0.0174(17)
C35 0.050(2) 0.051(2) 0.045(2) 0.0007(17) 0.0060(17) 0.0077(17)
C45 0.052(2) 0.053(2) 0.056(2) 0.000(2) 0.0102(19) -0.0057(19)
C11 0.041(2) 0.059(2) 0.056(2) 0.0101(19) 0.0024(17) -0.0132(18)
C37 0.071(3) 0.049(2) 0.065(3) -0.010(2) 0.039(2) 0.002(2)
C15 0.050(2) 0.052(2) 0.053(2) 0.0007(19) 0.0043(18) -0.0077(18)
C13 0.054(2) 0.052(2) 0.073(3) -0.009(2) -0.025(2) -0.006(2)
C38 0.060(2) 0.049(2) 0.070(3) 0.008(2) 0.028(2) 0.0204(19)
C12 0.053(2) 0.049(2) 0.080(3) 0.011(2) -0.012(2) -0.0209(19)
C36 0.072(3) 0.068(3) 0.041(2) -0.009(2) 0.014(2) -0.001(2)
C23 0.063(3) 0.062(3) 0.053(2) -0.006(2) -0.001(2) 0.020(2)
C41 0.077(3) 0.070(3) 0.048(2) -0.008(2) 0.014(2) -0.024(2)
C20 0.066(3) 0.060(3) 0.063(3) 0.006(2) -0.002(2) 0.005(2)
C14 0.070(3) 0.070(3) 0.044(2) -0.008(2) -0.002(2) 0.002(2)
C16 0.054(2) 0.070(3) 0.051(2) 0.008(2) 0.0045(19) -0.002(2)
C22 0.095(4) 0.077(3) 0.045(2) -0.014(2) 0.004(2) 0.013(3)
C21 0.066(3) 0.090(4) 0.051(2) 0.005(2) -0.004(2) 0.004(3)
C32 0.059(3) 0.076(3) 0.054(2) 0.010(2) 0.011(2) 0.006(2)
C44 0.081(3) 0.076(3) 0.062(3) 0.006(3) 0.024(3) -0.013(3)
C43 0.088(4) 0.097(4) 0.045(2) 0.010(3) 0.022(2) -0.004(3)
C42 0.100(4) 0.093(4) 0.046(2) -0.013(3) 0.012(3) -0.020(3)
C4 0.038(5) 0.044(7) 0.044(6) 0.004(5) 0.010(4) 0.004(5)
C17 0.094(4) 0.165(7) 0.069(4) 0.018(4) 0.035(3) 0.031(4)
C30 0.085(15) 0.077(9) 0.068(11) -0.030(8) 0.010(11) -0.018(10)
C28 0.044(5) 0.049(6) 0.053(6) -0.009(5) -0.005(4) -0.006(5)
C33 0.085(4) 0.188(8) 0.077(4) 0.018(5) -0.021(3) -0.024(5)
C5 0.058(6) 0.084(10) 0.038(6) 0.001(6) 0.021(5) 0.003(6)
C29 0.049(6) 0.073(6) 0.058(6) -0.007(5) 0.004(5) -0.024(5)
C6 0.071(9) 0.086(8) 0.053(6) -0.008(5) 0.017(5) 0.018(6)
C4A 0.050(5) 0.072(9) 0.057(7) -0.001(6) 0.014(5) 0.004(6)
C5A 0.067(7) 0.091(11) 0.052(7) -0.011(7) 0.003(5) 0.026(7)
C6A 0.098(13) 0.090(10) 0.053(6) 0.011(6) 0.014(7) 0.036(8)
C28A 0.058(7) 0.081(9) 0.060(7) -0.013(6) -0.007(5) -0.002(6)
C29A 0.103(15) 0.109(12) 0.067(8) -0.016(8) 0.015(8) -0.046(10)
C27 0.037(7) 0.073(10) 0.048(7) -0.012(6) 0.007(5) 0.002(6)
C27A 0.040(6) 0.057(7) 0.058(7) -0.005(5) 0.000(5) 0.007(4)
C30A 0.12(3) 0.077(12) 0.064(10) -0.014(8) -0.003(14) -0.004(14)
C7A 0.085(13) 0.101(13) 0.051(10) -0.034(8) -0.001(7) 0.039(9)
C7 0.152(18) 0.072(8) 0.070(8) -0.024(6) 0.042(9) 0.032(9)

loop_
_atom_type_symbol
_atom_type_description
_atom_type_scat_dispersion_real
_atom_type_scat_dispersion_imag
_atom_type_scat_source
C C 0.0033 0.0016 'International Tables Vol C Tables 4.2.6.8 and 6.1.1.4'
H H 0.0000 0.0000 'International Tables Vol C Tables 4.2.6.8 and 6.1.1.4'
F F 0.0171 0.0103 'International Tables Vol C Tables 4.2.6.8 and 6.1.1.4'
N N 0.0061 0.0033 'International Tables Vol C Tables 4.2.6.8 and 6.1.1.4'
O O 0.0106 0.0060 'International Tables Vol C Tables 4.2.6.8 and 6.1.1.4'
S S 0.1246 0.1234 'International Tables Vol C Tables 4.2.6.8 and 6.1.1.4'

loop_
_geom_angle_atom_site_label_1
_geom_angle_atom_site_label_2
_geom_angle_atom_site_label_3
_geom_angle
C31 S2 C32 101.0(2)
C9 S1 C16 101.0(2)
C24 N2 H2 115.6
C1AA N2 H2 115.6
C1AA N2 C24 128.8(3)
C1 N1 H1 115.8
C8 N1 H1 115.8
C8 N1 C1 128.5(3)
N2 C24 C34 119.2(3)
C25 C24 N2 119.8(3)
C25 C24 C34 120.9(3)
N2 C1AA C31 115.0(3)
O4 C1AA N2 124.5(3)
O4 C1AA C31 120.5(3)
C39 C34 C24 119.5(3)
C35 C34 C24 121.5(3)
C35 C34 C39 118.9(3)
N1 C1 C10 119.2(3)
C2 C1 N1 120.3(3)
C2 C1 C10 120.5(3)
N1 C8 C9 114.9(3)
O2 C8 N1 124.6(3)
O2 C8 C9 120.5(3)
C24 C25 H25 117.2
C24 C25 C26 125.7(3)
C26 C25 H25 117.2
C11 C10 C1 119.4(3)
C15 C10 C1 121.4(3)
C15 C10 C11 119.1(4)
S2 C31 H31 107.4
C1AA C31 S2 114.6(3)
C1AA C31 H31 107.4
C40 C31 S2 108.5(2)
C40 C31 C1AA 111.2(3)
C40 C31 H31 107.4
S1 C9 H9 107.3
C8 C9 S1 114.2(2)
C8 C9 H9 107.3
C18 C9 S1 108.9(2)
C18 C9 C8 111.7(3)
C18 C9 H9 107.3
C45 C40 C31 119.3(3)
C45 C40 C41 119.3(4)
C41 C40 C31 121.4(4)
C1 C2 H2A 117.3
C1 C2 C3 125.5(3)
C3 C2 H2A 117.3
O3 C26 C25 122.5(4)
O3 C26 C27 125.7(7)
O3 C26 C27A 117.2(6)
C25 C26 C27 110.8(7)
C27A C26 C25 119.4(6)
C19 C18 C9 118.8(3)
C23 C18 C9 122.8(3)
C23 C18 C19 118.4(4)
O1 C3 C2 122.7(4)
O1 C3 C4 116.6(7)
O1 C3 C4A 124.9(6)
C2 C3 C4 119.4(6)
C2 C3 C4A 111.2(6)
C18 C19 H19 119.5
C20 C19 C18 121.1(4)
C20 C19 H19 119.5
C34 C39 H39 119.6
C38 C39 C34 120.9(4)
C38 C39 H39 119.6
C34 C35 H35 119.8
C34 C35 C36 120.5(4)
C36 C35 H35 119.8
C40 C45 H45 119.5
C40 C45 C44 121.0(4)
C44 C45 H45 119.5
C10 C11 H11 119.4
C12 C11 C10 121.1(4)
C12 C11 H11 119.4
C38 C37 F2 118.4(4)
C38 C37 C36 123.2(4)
C36 C37 F2 118.5(4)
C10 C15 H15 120.0
C10 C15 C14 120.0(4)
C14 C15 H15 120.0
F1 C13 C12 118.6(4)
F1 C13 C14 119.0(5)
C14 C13 C12 122.4(4)
C39 C38 H38 120.8
C37 C38 C39 118.4(4)
C37 C38 H38 120.8
C11 C12 H12 120.8
C13 C12 C11 118.4(4)
C13 C12 H12 120.8
C35 C36 H36 120.9
C37 C36 C35 118.2(4)
C37 C36 H36 120.9
C18 C23 H23 119.6
C18 C23 C22 120.9(4)
C22 C23 H23 119.6
C40 C41 H41 120.0
C40 C41 C42 119.9(4)
C42 C41 H41 120.0
C19 C20 H20 119.8
C19 C20 C21 120.3(4)
C21 C20 H20 119.8
C15 C14 H14 120.5
C13 C14 C15 119.0(4)
C13 C14 H14 120.5
S1 C16 H16A 109.0
S1 C16 H16B 109.0
H16A C16 H16B 107.8
C17 C16 S1 112.9(4)
C17 C16 H16A 109.0
C17 C16 H16B 109.0
C23 C22 H22 120.1
C21 C22 C23 119.9(4)
C21 C22 H22 120.1
C20 C21 H21 120.3
C22 C21 C20 119.4(4)
C22 C21 H21 120.3
S2 C32 H32A 109.0
S2 C32 H32B 109.0
H32A C32 H32B 107.8
C33 C32 S2 113.1(4)
C33 C32 H32A 109.0
C33 C32 H32B 109.0
C45 C44 H44 120.0
C43 C44 C45 120.0(5)
C43 C44 H44 120.0
C44 C43 H43 120.1
C44 C43 C42 119.7(5)
C42 C43 H43 120.1
C41 C42 H42 120.0
C43 C42 C41 120.1(5)
C43 C42 H42 120.0
C3 C4 H4 120.4
C3 C4 C5 119.1(11)
C5 C4 H4 120.4
C16 C17 H17A 109.5
C16 C17 H17B 109.5
C16 C17 H17C 109.5
H17A C17 H17B 109.5
H17A C17 H17C 109.5
H17B C17 H17C 109.5
H30A C30 H30B 109.5
H30A C30 H30C 109.5
H30B C30 H30C 109.5
C29 C30 H30A 109.5
C29 C30 H30B 109.5
C29 C30 H30C 109.5
H28A C28 H28B 108.5
C29 C28 H28A 110.2
C29 C28 H28B 110.2
C29 C28 C27 107.6(10)
C27 C28 H28A 110.2
C27 C28 H28B 110.2
C32 C33 H33A 109.5
C32 C33 H33B 109.5
C32 C33 H33C 109.5
H33A C33 H33B 109.5
H33A C33 H33C 109.5
H33B C33 H33C 109.5
C4 C5 H5A 113.5
C4 C5 H5B 113.5
C4 C5 C6A 90.6(16)
H5A C5 H5B 110.8
C6A C5 H5A 113.5
C6A C5 H5B 113.5
C30 C29 H29A 109.1
C30 C29 H29B 109.1
C28 C29 C30 112.4(16)
C28 C29 H29A 109.1
C28 C29 H29B 109.1
H29A C29 H29B 107.9
H6A C6 H6B 110.4
C5A C6 H6A 113.0
C5A C6 H6B 113.0
C5A C6 C7 93.7(17)
C7 C6 H6A 113.0
C7 C6 H6B 113.0
C3 C4A H4AA 112.6
C3 C4A H4AB 112.6
C3 C4A C5A 95.9(14)
H4AA C4A H4AB 110.1
C5A C4A H4AA 112.6
C5A C4A H4AB 112.6
C6 C5A C4A 114.8(13)
C6 C5A H5AA 108.6
C6 C5A H5AB 108.6
C4A C5A H5AA 108.6
C4A C5A H5AB 108.6
H5AA C5A H5AB 107.5
C5 C6A H6AA 109.8
C5 C6A H6AB 109.8
C5 C6A C7A 109.2(14)
H6AA C6A H6AB 108.3
C7A C6A H6AA 109.8
C7A C6A H6AB 109.8
H28C C28A H28D 110.3
C29A C28A H28C 112.9
C29A C28A H28D 112.9
C29A C28A C27A 94.0(14)
C27A C28A H28C 112.9
C27A C28A H28D 112.9
C28A C29A H29C 109.1
C28A C29A H29D 109.1
C28A C29A C30A 112.4(16)
H29C C29A H29D 107.9
C30A C29A H29C 109.1
C30A C29A H29D 109.1
C26 C27 C28 93.4(11)
C26 C27 H27A 113.0
C26 C27 H27B 113.0
C28 C27 H27A 113.0
C28 C27 H27B 113.0
H27A C27 H27B 110.4
C26 C27A C28A 121.6(11)
C26 C27A H27C 106.9
C26 C27A H27D 106.9
C28A C27A H27C 106.9
C28A C27A H27D 106.9
H27C C27A H27D 106.7
C29A C30A H30D 109.5
C29A C30A H30E 109.5
C29A C30A H30F 109.5
H30D C30A H30E 109.5
H30D C30A H30F 109.5
H30E C30A H30F 109.5
C6A C7A H7AA 109.5
C6A C7A H7AB 109.5
C6A C7A H7AC 109.5
H7AA C7A H7AB 109.5
H7AA C7A H7AC 109.5
H7AB C7A H7AC 109.5
C6 C7 H7A 109.5
C6 C7 H7B 109.5
C6 C7 H7C 109.5
H7A C7 H7B 109.5
H7A C7 H7C 109.5
H7B C7 H7C 109.5

loop_
_geom_bond_atom_site_label_1
_geom_bond_atom_site_label_2
_geom_bond_distance
S2 C31 1.794(4)
S2 C32 1.805(4)
S1 C9 1.803(4)
S1 C16 1.808(4)
O1 C3 1.228(5)
O3 C26 1.225(5)
F2 C37 1.356(4)
N2 H2 0.8800
N2 C24 1.393(4)
N2 C1AA 1.351(5)
F1 C13 1.350(5)
N1 H1 0.8800
N1 C1 1.387(4)
N1 C8 1.360(4)
O4 C1AA 1.195(4)
O2 C8 1.186(4)
C24 C34 1.471(5)
C24 C25 1.338(5)
C1AA C31 1.532(5)
C34 C39 1.384(5)
C34 C35 1.372(5)
C1 C10 1.482(5)
C1 C2 1.338(5)
C8 C9 1.533(5)
C25 H25 0.9500
C25 C26 1.452(5)
C10 C11 1.382(5)
C10 C15 1.376(5)
C31 H31 1.0000
C31 C40 1.524(5)
C9 H9 1.0000
C9 C18 1.504(5)
C40 C45 1.356(6)
C40 C41 1.372(6)
C2 H2A 0.9500
C2 C3 1.451(6)
C26 C27 1.625(18)
C26 C27A 1.432(14)
C18 C19 1.376(5)
C18 C23 1.371(5)
C3 C4 1.454(13)
C3 C4A 1.573(14)
C19 H19 0.9500
C19 C20 1.360(6)
C39 H39 0.9500
C39 C38 1.371(6)
C35 H35 0.9500
C35 C36 1.386(6)
C45 H45 0.9500
C45 C44 1.372(6)
C11 H11 0.9500
C11 C12 1.365(6)
C37 C38 1.350(7)
C37 C36 1.355(7)
C15 H15 0.9500
C15 C14 1.378(6)
C13 C12 1.360(7)
C13 C14 1.360(7)
C38 H38 0.9500
C12 H12 0.9500
C36 H36 0.9500
C23 H23 0.9500
C23 C22 1.382(6)
C41 H41 0.9500
C41 C42 1.379(6)
C20 H20 0.9500
C20 C21 1.379(7)
C14 H14 0.9500
C16 H16A 0.9900
C16 H16B 0.9900
C16 C17 1.477(7)
C22 H22 0.9500
C22 C21 1.364(7)
C21 H21 0.9500
C32 H32A 0.9900
C32 H32B 0.9900
C32 C33 1.466(8)
C44 H44 0.9500
C44 C43 1.359(7)
C43 H43 0.9500
C43 C42 1.368(8)
C42 H42 0.9500
C4 H4 0.9500
C4 C5 1.55(2)
C17 H17A 0.9800
C17 H17B 0.9800
C17 H17C 0.9800
C30 H30A 0.9800
C30 H30B 0.9800
C30 H30C 0.9800
C30 C29 1.50(3)
C28 H28A 0.9900
C28 H28B 0.9900
C28 C29 1.489(16)
C28 C27 1.78(2)
C33 H33A 0.9800
C33 H33B 0.9800
C33 H33C 0.9800
C5 H5A 0.9900
C5 H5B 0.9900
C5 C6A 1.60(3)
C29 H29A 0.9900
C29 H29B 0.9900
C6 H6A 0.9900
C6 H6B 0.9900
C6 C5A 1.46(2)
C6 C7 1.53(3)
C4A H4AA 0.9900
C4A H4AB 0.9900
C4A C5A 1.79(3)
C5A H5AA 0.9900
C5A H5AB 0.9900
C6A H6AA 0.9900
C6A H6AB 0.9900
C6A C7A 1.77(4)
C28A H28C 0.9900
C28A H28D 0.9900
C28A C29A 1.41(3)
C28A C27A 1.583(18)
C29A H29C 0.9900
C29A H29D 0.9900
C29A C30A 1.57(3)
C27 H27A 0.9900
C27 H27B 0.9900
C27A H27C 0.9900
C27A H27D 0.9900
C30A H30D 0.9800
C30A H30E 0.9800
C30A H30F 0.9800
C7A H7AA 0.9800
C7A H7AB 0.9800
C7A H7AC 0.9800
C7 H7A 0.9800
C7 H7B 0.9800
C7 H7C 0.9800
